data_7002246
loop_
_publ_author_name
'L\'opez-Torres, Elena'
'Mendiola, M. Antonia'

_publ_section_title
;
 Structural diversity of benzil bis(benzoylhydrazone): Mononuclear,
 binuclear and trinuclear complexes
;
_journal_issue 37
_journal_name_full 'Dalton Transactions'
_journal_page_first 7639
_journal_page_last 7647
_journal_paper_doi 10.1039/b908662e
_journal_year 2009
_chemical_formula_moiety 'C28 H22 N4 O2'
_chemical_formula_sum 'C28 H22 N4 O2'
_chemical_formula_weight 446.50
_chemical_name_systematic
;
?
;
_space_group_IT_number 15
_symmetry_cell_setting monoclinic
_symmetry_space_group_name_Hall '-C 2yc'
_symmetry_space_group_name_H-M 'C 1 2/c 1'
_atom_sites_solution_hydrogens geom
_atom_sites_solution_primary direct
_atom_sites_solution_secondary difmap
_audit_creation_method SHELXL-97
_cell_angle_alpha 90.00
_cell_angle_beta 95.877(2)
_cell_angle_gamma 90.00
_cell_formula_units_Z 4
_cell_length_a 19.4854(6)
_cell_length_b 11.4782(4)
_cell_length_c 9.7608(3)
_cell_measurement_reflns_used 6128
_cell_measurement_temperature 100(2)
_cell_measurement_theta_max 32.60
_cell_measurement_theta_min 2.86
_cell_volume 2171.60(12)
_computing_cell_refinement 'Bruker SMART'
_computing_data_collection 'Bruker SMART'
_computing_data_reduction 'Bruker SAINT'
_computing_molecular_graphics 'Bruker SHELXTL'
_computing_publication_material 'Bruker SHELXTL'
_computing_structure_refinement 'SHELXL-97 (Sheldrick, 1997)'
_computing_structure_solution 'SHELXS-97 (Sheldrick, 1990)'
_diffrn_ambient_temperature 296(2)
_diffrn_measured_fraction_theta_full 0.983
_diffrn_measured_fraction_theta_max 0.983
_diffrn_measurement_device_type 'CCD area detector'
_diffrn_measurement_method 'phi and omega scans'
_diffrn_radiation_monochromator graphite
_diffrn_radiation_source 'fine-focus sealed tube'
_diffrn_radiation_type MoK\a
_diffrn_radiation_wavelength 0.71073
_diffrn_reflns_av_R_equivalents 0.0401
_diffrn_reflns_av_sigmaI/netI 0.0297
_diffrn_reflns_limit_h_max 26
_diffrn_reflns_limit_h_min -26
_diffrn_reflns_limit_k_max 15
_diffrn_reflns_limit_k_min -15
_diffrn_reflns_limit_l_max 10
_diffrn_reflns_limit_l_min -13
_diffrn_reflns_number 24984
_diffrn_reflns_theta_full 29.57
_diffrn_reflns_theta_max 29.57
_diffrn_reflns_theta_min 2.86
_exptl_absorpt_coefficient_mu 0.088
_exptl_absorpt_correction_T_max 0.9920
_exptl_absorpt_correction_T_min 0.9785
_exptl_absorpt_correction_type multi-scan
_exptl_crystal_colour yellow
_exptl_crystal_density_diffrn 1.366
_exptl_crystal_density_method 'not measured'
_exptl_crystal_description prismatic
_exptl_crystal_F_000 936
_exptl_crystal_size_max 0.25
_exptl_crystal_size_mid 0.15
_exptl_crystal_size_min 0.10
_refine_diff_density_max 0.398
_refine_diff_density_min -0.228
_refine_diff_density_rms 0.052
_refine_ls_extinction_method none
_refine_ls_goodness_of_fit_ref 1.040
_refine_ls_hydrogen_treatment mixed
_refine_ls_matrix_type full
_refine_ls_number_parameters 158
_refine_ls_number_reflns 3002
_refine_ls_number_restraints 0
_refine_ls_restrained_S_all 1.040
_refine_ls_R_factor_all 0.0700
_refine_ls_R_factor_gt 0.0411
_refine_ls_shift/su_max 0.000
_refine_ls_shift/su_mean 0.000
_refine_ls_structure_factor_coef Fsqd
_refine_ls_weighting_details 'calc w=1/[\s^2^(Fo^2^)+(0.0503P)^2^+2.0478P] where P=(Fo^2^+2Fc^2^)/3'
_refine_ls_weighting_scheme calc
_refine_ls_wR_factor_gt 0.0984
_refine_ls_wR_factor_ref 0.1167
_reflns_number_gt 2181
_reflns_number_total 3002
_reflns_threshold_expression >2sigma(I)
_cod_data_source_file b908662e.txt
_cod_data_source_block bbhz
_cod_depositor_comments
;
The following automatic conversions were performed:
'_symmetry_cell_setting' value 'Monoclinic' changed to 'monoclinic'
according to '/home/saulius/struct/CIF-dictionaries/cif_core.dic'
dictionary named 'cif_core.dic' version 2.4.1 from 2010-06-29.

Automatic conversion script
Id: cif_fix_enum 1527 2010-12-29 10:47:43Z saulius 
;
_cod_original_sg_symbol_H-M C2/c
_cod_database_code 7002246

loop_
_symmetry_equiv_pos_as_xyz
'x, y, z'
'-x, y, -z+1/2'
'x+1/2, y+1/2, z'
'-x+1/2, y+1/2, -z+1/2'
'-x, -y, -z'
'x, -y, z-1/2'
'-x+1/2, -y+1/2, -z'
'x+1/2, -y+1/2, z-1/2'

loop_
_atom_site_label
_atom_site_type_symbol
_atom_site_fract_x
_atom_site_fract_y
_atom_site_fract_z
_atom_site_U_iso_or_equiv
_atom_site_adp_type
_atom_site_occupancy
_atom_site_symmetry_multiplicity
_atom_site_calc_flag
_atom_site_refinement_flags
_atom_site_disorder_assembly
_atom_site_disorder_group
O1 O 0.11926(5) 0.53912(8) -0.01126(9) 0.0184(2) Uani 1 1 d . . .
C1 C 0.11530(6) 0.54588(11) 0.11268(13) 0.0145(2) Uani 1 1 d . . .
N1 N 0.07556(6) 0.47159(10) 0.18219(11) 0.0157(2) Uani 1 1 d . . .
H1 H 0.0800(9) 0.4706(16) 0.272(2) 0.029(5) Uiso 1 1 d . . .
N2 N 0.03778(5) 0.38768(9) 0.10747(11) 0.0147(2) Uani 1 1 d . . .
C11 C 0.15367(7) 0.63704(11) 0.19884(13) 0.0149(3) Uani 1 1 d . . .
C16 C 0.13270(7) 0.67721(11) 0.32272(13) 0.0172(3) Uani 1 1 d . . .
H16 H 0.0948 0.6438 0.3581 0.021 Uiso 1 1 calc R . .
C15 C 0.16846(7) 0.76690(12) 0.39314(14) 0.0207(3) Uani 1 1 d . . .
H15 H 0.1542 0.7939 0.4754 0.025 Uiso 1 1 calc R . .
C14 C 0.22537(8) 0.81666(12) 0.34185(15) 0.0225(3) Uani 1 1 d . . .
H14 H 0.2492 0.8767 0.3898 0.027 Uiso 1 1 calc R . .
C13 C 0.24675(7) 0.77686(12) 0.21923(15) 0.0227(3) Uani 1 1 d . . .
H13 H 0.2852 0.8097 0.1850 0.027 Uiso 1 1 calc R . .
C12 C 0.21081(7) 0.68790(12) 0.14747(14) 0.0199(3) Uani 1 1 d . . .
H12 H 0.2249 0.6620 0.0645 0.024 Uiso 1 1 calc R . .
C2 C 0.00161(6) 0.31686(11) 0.17318(12) 0.0138(2) Uani 1 1 d . . .
C21 C -0.03733(6) 0.22320(11) 0.09548(13) 0.0145(3) Uani 1 1 d . . .
C22 C -0.02442(7) 0.19267(12) -0.03819(13) 0.0181(3) Uani 1 1 d . . .
H22 H 0.0096 0.2317 -0.0804 0.022 Uiso 1 1 calc R . .
C23 C -0.06198(7) 0.10462(12) -0.10822(14) 0.0201(3) Uani 1 1 d . . .
H23 H -0.0530 0.0849 -0.1971 0.024 Uiso 1 1 calc R . .
C24 C -0.11286(7) 0.04576(12) -0.04628(14) 0.0198(3) Uani 1 1 d . . .
H24 H -0.1382 -0.0128 -0.0938 0.024 Uiso 1 1 calc R . .
C25 C -0.12567(7) 0.07449(12) 0.08609(14) 0.0208(3) Uani 1 1 d . . .
H25 H -0.1596 0.0348 0.1279 0.025 Uiso 1 1 calc R . .
C26 C -0.08813(7) 0.16240(12) 0.15692(14) 0.0182(3) Uani 1 1 d . . .
H26 H -0.0969 0.1810 0.2462 0.022 Uiso 1 1 calc R . .

loop_
_atom_site_aniso_label
_atom_site_aniso_U_11
_atom_site_aniso_U_22
_atom_site_aniso_U_33
_atom_site_aniso_U_23
_atom_site_aniso_U_13
_atom_site_aniso_U_12
O1 0.0241(5) 0.0190(5) 0.0128(4) -0.0005(3) 0.0054(3) -0.0016(4)
C1 0.0150(6) 0.0140(6) 0.0148(6) 0.0004(4) 0.0032(4) 0.0020(5)
N1 0.0199(6) 0.0163(5) 0.0110(5) -0.0004(4) 0.0023(4) -0.0029(4)
N2 0.0157(5) 0.0139(5) 0.0145(5) -0.0009(4) 0.0022(4) 0.0001(4)
C11 0.0169(6) 0.0144(6) 0.0135(6) 0.0013(4) 0.0021(4) 0.0006(5)
C16 0.0211(6) 0.0152(6) 0.0158(6) 0.0015(5) 0.0044(5) 0.0021(5)
C15 0.0288(7) 0.0179(6) 0.0152(6) -0.0016(5) 0.0009(5) 0.0040(6)
C14 0.0250(7) 0.0166(6) 0.0242(7) -0.0010(5) -0.0054(5) -0.0003(6)
C13 0.0190(7) 0.0216(7) 0.0275(7) 0.0012(6) 0.0025(5) -0.0038(6)
C12 0.0209(7) 0.0207(7) 0.0186(6) 0.0006(5) 0.0052(5) -0.0018(5)
C2 0.0152(6) 0.0133(6) 0.0132(6) -0.0006(4) 0.0023(4) 0.0023(5)
C21 0.0152(6) 0.0138(6) 0.0144(6) 0.0012(4) 0.0011(4) 0.0011(5)
C22 0.0199(6) 0.0191(7) 0.0158(6) -0.0006(5) 0.0045(5) -0.0013(5)
C23 0.0247(7) 0.0201(7) 0.0156(6) -0.0032(5) 0.0021(5) 0.0009(6)
C24 0.0219(7) 0.0159(6) 0.0207(6) -0.0012(5) -0.0017(5) -0.0015(5)
C25 0.0210(7) 0.0198(7) 0.0219(7) 0.0023(5) 0.0032(5) -0.0051(5)
C26 0.0205(6) 0.0193(6) 0.0154(6) -0.0007(5) 0.0041(5) -0.0017(5)

loop_
_atom_type_symbol
_atom_type_description
_atom_type_scat_dispersion_real
_atom_type_scat_dispersion_imag
_atom_type_scat_source
C C 0.0033 0.0016 'International Tables Vol C Tables 4.2.6.8 and 6.1.1.4'
H H 0.0000 0.0000 'International Tables Vol C Tables 4.2.6.8 and 6.1.1.4'
N N 0.0061 0.0033 'International Tables Vol C Tables 4.2.6.8 and 6.1.1.4'
O O 0.0106 0.0060 'International Tables Vol C Tables 4.2.6.8 and 6.1.1.4'

loop_
_geom_angle_atom_site_label_1
_geom_angle_atom_site_label_2
_geom_angle_atom_site_label_3
_geom_angle
_geom_angle_site_symmetry_1
_geom_angle_site_symmetry_3
_geom_angle_publ_flag
O1 C1 N1 122.97(12) . . ?
O1 C1 C11 121.51(12) . . ?
N1 C1 C11 115.51(11) . . ?
N2 N1 C1 118.03(11) . . ?
N2 N1 H1 121.1(12) . . ?
C1 N1 H1 120.0(12) . . ?
C2 N2 N1 117.91(11) . . ?
C16 C11 C12 119.27(12) . . ?
C16 C11 C1 123.07(12) . . ?
C12 C11 C1 117.55(11) . . ?
C15 C16 C11 119.94(12) . . ?
C15 C16 H16 120.0 . . ?
C11 C16 H16 120.0 . . ?
C16 C15 C14 120.49(13) . . ?
C16 C15 H15 119.8 . . ?
C14 C15 H15 119.8 . . ?
C13 C14 C15 119.94(13) . . ?
C13 C14 H14 120.0 . . ?
C15 C14 H14 120.0 . . ?
C14 C13 C12 119.89(13) . . ?
C14 C13 H13 120.1 . . ?
C12 C13 H13 120.1 . . ?
C13 C12 C11 120.46(13) . . ?
C13 C12 H12 119.8 . . ?
C11 C12 H12 119.8 . . ?
N2 C2 C21 118.75(11) . . ?
N2 C2 C2 125.14(11) . 2 ?
C21 C2 C2 116.02(9) . 2 ?
C26 C21 C22 118.60(12) . . ?
C26 C21 C2 119.47(11) . . ?
C22 C21 C2 121.92(11) . . ?
C23 C22 C21 120.43(12) . . ?
C23 C22 H22 119.8 . . ?
C21 C22 H22 119.8 . . ?
C22 C23 C24 120.30(13) . . ?
C22 C23 H23 119.9 . . ?
C24 C23 H23 119.9 . . ?
C25 C24 C23 119.79(13) . . ?
C25 C24 H24 120.1 . . ?
C23 C24 H24 120.1 . . ?
C24 C25 C26 120.20(13) . . ?
C24 C25 H25 119.9 . . ?
C26 C25 H25 119.9 . . ?
C25 C26 C21 120.67(13) . . ?
C25 C26 H26 119.7 . . ?
C21 C26 H26 119.7 . . ?

loop_
_geom_bond_atom_site_label_1
_geom_bond_atom_site_label_2
_geom_bond_distance
_geom_bond_site_symmetry_2
_geom_bond_publ_flag
O1 C1 1.2225(15) . ?
C1 N1 1.3764(16) . ?
C1 C11 1.4942(18) . ?
N1 N2 1.3753(15) . ?
N1 H1 0.871(19) . ?
N2 C2 1.2891(16) . ?
C11 C16 1.3938(17) . ?
C11 C12 1.3951(18) . ?
C16 C15 1.3854(19) . ?
C16 H16 0.9300 . ?
C15 C14 1.386(2) . ?
C15 H15 0.9300 . ?
C14 C13 1.385(2) . ?
C14 H14 0.9300 . ?
C13 C12 1.3869(19) . ?
C13 H13 0.9300 . ?
C12 H12 0.9300 . ?
C2 C21 1.4794(17) . ?
C2 C2 1.507(2) 2 ?
C21 C26 1.3958(18) . ?
C21 C22 1.3984(17) . ?
C22 C23 1.3862(19) . ?
C22 H22 0.9300 . ?
C23 C24 1.3885(19) . ?
C23 H23 0.9300 . ?
C24 C25 1.3807(19) . ?
C24 H24 0.9300 . ?
C25 C26 1.3885(19) . ?
C25 H25 0.9300 . ?
C26 H26 0.9300 . ?

loop_
_geom_hbond_atom_site_label_D
_geom_hbond_atom_site_label_H
_geom_hbond_atom_site_label_A
_geom_hbond_distance_DH
_geom_hbond_distance_HA
_geom_hbond_distance_DA
_geom_hbond_angle_DHA
_geom_hbond_site_symmetry_A
N1 H1 O1 0.871(19) 2.178(19) 3.0285(14) 165.1(16) 6_566

loop_
_geom_torsion_atom_site_label_1
_geom_torsion_atom_site_label_2
_geom_torsion_atom_site_label_3
_geom_torsion_atom_site_label_4
_geom_torsion
_geom_torsion_site_symmetry_1
_geom_torsion_site_symmetry_2
_geom_torsion_site_symmetry_3
_geom_torsion_site_symmetry_4
_geom_torsion_publ_flag
O1 C1 N1 N2 -1.28(18) . . . . ?
C11 C1 N1 N2 178.47(11) . . . . ?
C1 N1 N2 C2 178.75(11) . . . . ?
O1 C1 C11 C16 155.10(13) . . . . ?
N1 C1 C11 C16 -24.65(18) . . . . ?
O1 C1 C11 C12 -21.23(19) . . . . ?
N1 C1 C11 C12 159.02(12) . . . . ?
C12 C11 C16 C15 0.1(2) . . . . ?
C1 C11 C16 C15 -176.12(12) . . . . ?
C11 C16 C15 C14 -0.5(2) . . . . ?
C16 C15 C14 C13 0.1(2) . . . . ?
C15 C14 C13 C12 0.5(2) . . . . ?
C14 C13 C12 C11 -0.8(2) . . . . ?
C16 C11 C12 C13 0.5(2) . . . . ?
C1 C11 C12 C13 176.96(12) . . . . ?
N1 N2 C2 C21 -177.73(11) . . . . ?
N1 N2 C2 C2 -1.33(19) . . . 2 ?
N2 C2 C21 C26 -165.95(12) . . . . ?
C2 C2 C21 C26 17.31(18) 2 . . . ?
N2 C2 C21 C22 14.58(19) . . . . ?
C2 C2 C21 C22 -162.16(13) 2 . . . ?
C26 C21 C22 C23 0.7(2) . . . . ?
C2 C21 C22 C23 -179.86(12) . . . . ?
C21 C22 C23 C24 0.0(2) . . . . ?
C22 C23 C24 C25 -0.5(2) . . . . ?
C23 C24 C25 C26 0.4(2) . . . . ?
C24 C25 C26 C21 0.3(2) . . . . ?
C22 C21 C26 C25 -0.8(2) . . . . ?
C2 C21 C26 C25 179.69(12) . . . . ?
